data_7045352
loop_
_publ_author_name
'Xu, Xian'
'Luo, Ben-Long'
'Wang, Lu-Lu'
'Xu, Li'

_publ_section_title
;
 An unprecedented nanocage-like and heterometallic
 [MoO<sub>4</sub>]-polyoxomolybdate hybrid.
;
_journal_issue 10
_journal_name_full 'Dalton transactions (Cambridge, England : 2003)'
_journal_page_first 3218
_journal_page_last 3222
_journal_paper_doi 10.1039/c7dt04309k
_journal_volume 47
_journal_year 2018
_chemical_formula_sum 'C40 H48 Mo13 N8 O51 P4 Zn'
_chemical_formula_weight 2893.33
_space_group_crystal_system monoclinic
_space_group_IT_number 14
_space_group_name_Hall '-P 2yn'
_space_group_name_H-M_alt 'P 1 21/n 1'
_symmetry_space_group_name_Hall '-P 2yn'
_symmetry_space_group_name_H-M 'P 1 21/n 1'
_atom_sites_solution_hydrogens geom
_audit_creation_method SHELXL-2016/6
_audit_update_record
;
2018-01-11 deposited with the CCDC.
2018-01-23 downloaded from the CCDC.
;
_cell_angle_alpha 90
_cell_angle_beta 112.772(7)
_cell_angle_gamma 90
_cell_formula_units_Z 4
_cell_length_a 25.344(13)
_cell_length_b 13.358(6)
_cell_length_c 25.863(13)
_cell_measurement_temperature 293(2)
_cell_volume 8073(7)
_computing_cell_refinement 'CrystalClear (Rigaku Inc., 2008)'
_computing_data_collection 'CrystalClear (Rigaku Inc., 2008)'
_computing_data_reduction 'CrystalClear (Rigaku Inc., 2008)'
_computing_molecular_graphics 'Diamond 3.0'
_computing_structure_refinement 'SHELXL-2016/6 (Sheldrick, 2016)'
_computing_structure_solution 'SHELXS-97 (Sheldrick, 1990)'
_diffrn_ambient_temperature 293(2)
_diffrn_detector_area_resol_mean 28.5714
_diffrn_measured_fraction_theta_full 0.973
_diffrn_measured_fraction_theta_max 0.969
_diffrn_measurement_device_type 'Rigaku Mercury CCD diffractometer'
_diffrn_measurement_method CCD_Profile_fitting
_diffrn_radiation_type MoK\a
_diffrn_radiation_wavelength 0.71073
_diffrn_reflns_av_R_equivalents 0.0775
_diffrn_reflns_av_unetI/netI 0.0784
_diffrn_reflns_Laue_measured_fraction_full 0.973
_diffrn_reflns_Laue_measured_fraction_max 0.969
_diffrn_reflns_limit_h_max 32
_diffrn_reflns_limit_h_min -32
_diffrn_reflns_limit_k_max 17
_diffrn_reflns_limit_k_min -16
_diffrn_reflns_limit_l_max 33
_diffrn_reflns_limit_l_min -32
_diffrn_reflns_number 62735
_diffrn_reflns_point_group_measured_fraction_full 0.973
_diffrn_reflns_point_group_measured_fraction_max 0.969
_diffrn_reflns_theta_full 25.242
_diffrn_reflns_theta_max 27.426
_diffrn_reflns_theta_min 2.857
_diffrn_source 'fine-focus sealed tube'
_exptl_absorpt_coefficient_mu 2.418
_exptl_absorpt_correction_T_max 1.0000
_exptl_absorpt_correction_T_min 0.2468
_exptl_absorpt_correction_type multi-scan
_exptl_crystal_colour black
_exptl_crystal_density_diffrn 2.381
_exptl_crystal_description rectangular
_exptl_crystal_F_000 5552
_exptl_crystal_size_max 0.31
_exptl_crystal_size_mid 0.12
_exptl_crystal_size_min 0.08
_refine_diff_density_max 1.358
_refine_diff_density_min -1.190
_refine_diff_density_rms 0.186
_refine_ls_extinction_method none
_refine_ls_goodness_of_fit_ref 1.187
_refine_ls_hydrogen_treatment constr
_refine_ls_matrix_type full
_refine_ls_number_parameters 1108
_refine_ls_number_reflns 17852
_refine_ls_number_restraints 0
_refine_ls_restrained_S_all 1.187
_refine_ls_R_factor_all 0.0917
_refine_ls_R_factor_gt 0.0736
_refine_ls_shift/su_max 0.001
_refine_ls_shift/su_mean 0.000
_refine_ls_structure_factor_coef Fsqd
_refine_ls_weighting_details 'w=1/[\s^2^(Fo^2^)+(0.0388P)^2^+32.9379P] where P=(Fo^2^+2Fc^2^)/3'
_refine_ls_weighting_scheme calc
_refine_ls_wR_factor_gt 0.1438
_refine_ls_wR_factor_ref 0.1539
_reflns_Friedel_coverage 0.000
_reflns_number_gt 14694
_reflns_number_total 17852
_reflns_threshold_expression 'I > 2\s(I)'
_cod_data_source_file c7dt04309k2.cif
_cod_data_source_block 2
_cod_depositor_comments
;
The following automatic conversions were performed:

'_exptl_absorpt_correction_type' value 'Multi-scan' changed to
'multi-scan' according to
/home/data/users/saulius/crontab/automatic-downloads/rss-feeds/RSC/lib/dictionaries/cif_core.dic
dictionary named 'cif_core.dic' version 2.4.2 from 2011-04-26.

Automatic conversion script
Id: cif_fix_values 4973 2017-02-22 13:04:09Z antanas 

 Adding full bibliography for 7045351--7045352.cif.
;
_cod_database_code 7045352
_shelx_shelxl_version_number 2016/6
_shelx_space_group_comment
;
The symmetry employed for this shelxl refinement is uniquely defined
by the following loop, which should always be used as a source of
symmetry information in preference to the above space-group names.
They are only intended as comments.
;

loop_
_space_group_symop_operation_xyz
'x, y, z'
'-x+1/2, y+1/2, -z+1/2'
'-x, -y, -z'
'x-1/2, -y-1/2, z-1/2'

loop_
_atom_site_label
_atom_site_type_symbol
_atom_site_fract_x
_atom_site_fract_y
_atom_site_fract_z
_atom_site_U_iso_or_equiv
_atom_site_adp_type
_atom_site_occupancy
_atom_site_site_symmetry_order
_atom_site_calc_flag
_atom_site_refinement_flags_posn
_atom_site_refinement_flags_adp
_atom_site_refinement_flags_occupancy
Zn Zn 0.13032(4) -0.23540(8) 0.93032(4) 0.0237(2) Uani 1 1 d . . .
Mo1 Mo 0.26247(3) -0.32828(5) 0.93130(3) 0.01973(15) Uani 1 1 d . . .
Mo2 Mo 0.22801(3) -0.23331(5) 0.83838(3) 0.02030(15) Uani 1 1 d . . .
Mo3 Mo 0.26247(3) -0.13984(5) 0.93220(3) 0.02000(15) Uani 1 1 d . . .
Mo4 Mo 0.02020(3) -0.37800(5) 0.87804(3) 0.02178(16) Uani 1 1 d . . .
Mo5 Mo 0.03464(3) 0.02436(5) 0.77281(3) 0.02252(16) Uani 1 1 d . . .
Mo6 Mo 0.01590(3) -0.09931(5) 0.87657(3) 0.02150(15) Uani 1 1 d . . .
Mo7 Mo 0.11716(3) -0.10736(5) 0.70274(3) 0.02259(16) Uani 1 1 d . . .
Mo8 Mo 0.11991(3) -0.36206(5) 0.70255(3) 0.02188(15) Uani 1 1 d . . .
Mo9 Mo -0.00065(3) -0.23791(6) 0.61599(3) 0.02579(17) Uani 1 1 d . . .
Mo10 Mo 0.04032(3) -0.49967(5) 0.77418(3) 0.02214(16) Uani 1 1 d . . .
Mo11 Mo -0.10740(3) -0.24504(6) 0.77954(3) 0.02613(17) Uani 1 1 d . . .
Mo12 Mo -0.09380(3) -0.10825(6) 0.67357(3) 0.02588(17) Uani 1 1 d . . .
Mo13 Mo -0.09061(3) -0.37563(6) 0.67374(3) 0.02582(17) Uani 1 1 d . . .
P1 P 0.02805(9) -0.23787(16) 0.76509(8) 0.0192(4) Uani 1 1 d . . .
P2 P 0.23528(9) -0.23336(17) 1.03221(8) 0.0235(4) Uani 1 1 d . . .
P3 P 0.14565(9) -0.47886(16) 0.89854(9) 0.0214(4) Uani 1 1 d . . .
P4 P 0.14237(9) 0.00644(16) 0.89666(9) 0.0213(4) Uani 1 1 d . . .
O1 O 0.1922(2) -0.2337(4) 0.8997(2) 0.0195(11) Uani 1 1 d . . .
O2 O 0.3256(2) -0.2354(4) 0.9640(2) 0.0234(12) Uani 1 1 d . . .
O3 O 0.2820(2) -0.3411(4) 0.8667(2) 0.0231(12) Uani 1 1 d . . .
O4 O 0.2807(2) -0.1239(4) 0.8663(2) 0.0232(12) Uani 1 1 d . . .
O5 O 0.2560(3) -0.1399(4) 1.0101(2) 0.0256(13) Uani 1 1 d . . .
O6 O 0.2560(3) -0.3266(4) 1.0095(2) 0.0278(13) Uani 1 1 d . . .
O7 O 0.1698(2) -0.2317(5) 1.0111(2) 0.0290(14) Uani 1 1 d . . .
O8 O 0.2605(3) -0.2360(5) 1.0961(2) 0.0293(14) Uani 1 1 d . . .
O9 O 0.1087(2) -0.0819(4) 0.9106(2) 0.0233(12) Uani 1 1 d . . .
O10 O 0.2062(2) -0.0214(4) 0.9144(2) 0.0246(12) Uani 1 1 d . . .
O11 O 0.1181(2) 0.0201(4) 0.8319(2) 0.0254(13) Uani 1 1 d . . .
O12 O 0.1376(3) 0.1004(5) 0.9278(3) 0.0343(15) Uani 1 1 d . . .
O13 O 0.1113(2) -0.3913(4) 0.9117(2) 0.0238(12) Uani 1 1 d . . .
O14 O 0.2088(2) -0.4467(4) 0.9151(2) 0.0246(12) Uani 1 1 d . . .
O15 O 0.1230(2) -0.4935(4) 0.8345(2) 0.0236(12) Uani 1 1 d . . .
O16 O 0.1407(3) -0.5712(5) 0.9300(3) 0.0322(14) Uani 1 1 d . . .
O17 O 0.1666(3) -0.3395(4) 0.7880(2) 0.0269(13) Uani 1 1 d . . .
O18 O 0.1654(2) -0.1289(4) 0.7879(2) 0.0248(12) Uani 1 1 d . . .
O19 O 0.0769(3) -0.4514(4) 0.7256(2) 0.0263(13) Uani 1 1 d . . .
O20 O -0.1302(3) -0.1405(5) 0.7247(3) 0.0292(14) Uani 1 1 d . . .
O21 O 0.0581(3) -0.1358(4) 0.6323(2) 0.0263(13) Uani 1 1 d . . .
O22 O -0.1281(2) -0.3486(5) 0.7252(2) 0.0281(13) Uani 1 1 d . . .
O23 O -0.0343(3) -0.4595(4) 0.7223(3) 0.0291(13) Uani 1 1 d . . .
O24 O -0.0389(2) -0.2404(4) 0.7333(2) 0.0219(12) Uani 1 1 d . . .
O25 O -0.1413(3) -0.0285(5) 0.6292(3) 0.0347(15) Uani 1 1 d . . .
O26 O 0.0596(3) -0.3376(5) 0.6321(2) 0.0275(13) Uani 1 1 d . . .
O27 O 0.0072(3) -0.0558(5) 0.9340(3) 0.0329(14) Uani 1 1 d . . .
O28 O 0.1577(3) -0.0258(5) 0.6842(3) 0.0303(14) Uani 1 1 d . . .
O29 O -0.1305(2) -0.2430(5) 0.6370(2) 0.0288(13) Uani 1 1 d . . .
O30 O 0.0556(2) -0.2369(4) 0.7212(2) 0.0224(12) Uani 1 1 d . . .
O31 O 0.0462(2) -0.3315(4) 0.8021(2) 0.0199(11) Uani 1 1 d . . .
O32 O -0.1377(3) -0.4572(5) 0.6309(3) 0.0399(17) Uani 1 1 d . . .
O33 O -0.0434(3) -0.3404(5) 0.6336(2) 0.0286(13) Uani 1 1 d . . .
O34 O -0.0275(3) -0.2371(5) 0.5450(3) 0.0370(16) Uani 1 1 d . . .
O35 O 0.0123(3) 0.0190(4) 0.8382(3) 0.0266(13) Uani 1 1 d . . .
O36 O 0.1510(2) -0.2335(4) 0.6982(2) 0.0258(13) Uani 1 1 d . . .
O37 O -0.0399(3) -0.0203(5) 0.7216(2) 0.0295(14) Uani 1 1 d . . .
O38 O -0.0529(3) -0.3367(4) 0.8326(3) 0.0266(13) Uani 1 1 d . . .
O39 O 0.0293(3) 0.1479(5) 0.7609(3) 0.0364(15) Uani 1 1 d . . .
O40 O 0.1626(3) -0.4405(5) 0.6847(3) 0.0331(15) Uani 1 1 d . . .
O41 O -0.1613(3) -0.2469(5) 0.8023(3) 0.0374(16) Uani 1 1 d . . .
O42 O 0.0435(2) -0.1430(4) 0.8019(2) 0.0198(11) Uani 1 1 d . . .
O43 O -0.0453(3) -0.1410(5) 0.6345(3) 0.0309(14) Uani 1 1 d . . .
O44 O 0.0172(2) -0.4959(4) 0.8371(2) 0.0247(12) Uani 1 1 d . . .
O45 O 0.0708(2) -0.0216(4) 0.7243(2) 0.0247(12) Uani 1 1 d . . .
O46 O 0.0447(2) -0.2369(4) 0.9008(2) 0.0243(12) Uani 1 1 d . . .
O47 O 0.0105(3) -0.4234(5) 0.9347(3) 0.0318(14) Uani 1 1 d . . .
O48 O -0.0555(2) -0.1459(4) 0.8326(2) 0.0250(12) Uani 1 1 d . . .
O49 O 0.0381(3) -0.6229(5) 0.7625(3) 0.0349(15) Uani 1 1 d . . .
O50 O 0.1396(12) -0.0139(15) 1.0382(7) 0.235(13) Uani 1 1 d . . .
O51 O -0.1571(11) -0.1856(19) 0.9233(8) 0.207(9) Uani 1 1 d . . .
N1 N 0.3293(3) -0.4462(5) 0.9633(3) 0.0263(15) Uani 1 1 d . . .
C1 C 0.3297(4) -0.5233(7) 0.9298(4) 0.035(2) Uani 1 1 d . . .
H1A H 0.299216 -0.529807 0.895335 0.042 Uiso 1 1 calc R U .
C2 C 0.3718(5) -0.5909(8) 0.9436(4) 0.042(2) Uani 1 1 d . . .
H2A H 0.369589 -0.643344 0.919225 0.050 Uiso 1 1 calc R U .
C3 C 0.4185(5) -0.5835(8) 0.9938(4) 0.046(3) Uani 1 1 d . . .
H3A H 0.448040 -0.629982 1.003496 0.055 Uiso 1 1 calc R U .
C4 C 0.4201(5) -0.5047(9) 1.0294(5) 0.056(3) Uani 1 1 d . . .
H4A H 0.450835 -0.497251 1.063538 0.067 Uiso 1 1 calc R U .
C5 C 0.3743(4) -0.4364(7) 1.0127(4) 0.031(2) Uani 1 1 d . . .
H5A H 0.374936 -0.383365 1.036295 0.037 Uiso 1 1 calc R U .
N2 N 0.2659(3) -0.2327(6) 0.7740(3) 0.0271(16) Uani 1 1 d . . .
C6 C 0.2799(4) -0.3176(8) 0.7550(4) 0.038(2) Uani 1 1 d . . .
H6A H 0.271873 -0.378392 0.767868 0.046 Uiso 1 1 calc R U .
C7 C 0.3055(5) -0.3181(10) 0.7176(5) 0.054(3) Uani 1 1 d . . .
H7A H 0.315155 -0.379161 0.706332 0.064 Uiso 1 1 calc R U .
C8 C 0.3176(6) -0.2314(11) 0.6960(5) 0.061(4) Uani 1 1 d . . .
H8A H 0.335125 -0.231957 0.670371 0.073 Uiso 1 1 calc R U .
C9 C 0.3019(6) -0.1407(11) 0.7149(5) 0.060(4) Uani 1 1 d . . .
H9A H 0.308781 -0.079651 0.701412 0.072 Uiso 1 1 calc R U .
C10 C 0.2760(4) -0.1431(8) 0.7540(4) 0.037(2) Uani 1 1 d . . .
H10A H 0.265724 -0.083591 0.766290 0.044 Uiso 1 1 calc R U .
N3 N 0.3326(3) -0.0289(6) 0.9670(3) 0.0254(15) Uani 1 1 d . . .
C11 C 0.3330(4) 0.0551(7) 0.9387(4) 0.031(2) Uani 1 1 d . . .
H11A H 0.300050 0.071842 0.908014 0.037 Uiso 1 1 calc R U .
C12 C 0.3802(5) 0.1188(8) 0.9529(5) 0.045(3) Uani 1 1 d . . .
H12A H 0.380071 0.173431 0.930556 0.054 Uiso 1 1 calc R U .
C13 C 0.4277(6) 0.0974(10) 1.0017(6) 0.064(4) Uani 1 1 d . . .
H13A H 0.459387 0.139586 1.013494 0.077 Uiso 1 1 calc R U .
C14 C 0.4272(5) 0.0129(9) 1.0324(5) 0.049(3) Uani 1 1 d . . .
H14A H 0.458728 -0.003128 1.064667 0.059 Uiso 1 1 calc R U .
C15 C 0.3792(4) -0.0473(7) 1.0145(4) 0.033(2) Uani 1 1 d . . .
H15A H 0.378790 -0.102932 1.035935 0.039 Uiso 1 1 calc R U .
N5 N 0.2105(5) -0.1379(8) 1.1503(4) 0.054(3) Uani 1 1 d . . .
C21 C 0.2337(6) -0.0625(11) 1.1865(6) 0.063(4) Uani 1 1 d . . .
H21A H 0.272179 -0.046279 1.197544 0.075 Uiso 1 1 calc R U .
C22 C 0.1982(6) -0.0087(10) 1.2072(5) 0.061(3) Uani 1 1 d . . .
H22A H 0.212609 0.047059 1.229841 0.074 Uiso 1 1 calc R U .
C23 C 0.1417(6) -0.0385(9) 1.1940(5) 0.053(3) Uani 1 1 d . . .
H23A H 0.118379 -0.006320 1.209087 0.064 Uiso 1 1 calc R U .
C24 C 0.1220(6) -0.1179(12) 1.1573(7) 0.080(5) Uani 1 1 d . . .
H24A H 0.084714 -0.140440 1.147895 0.096 Uiso 1 1 calc R U .
C25 C 0.1562(6) -0.1642(12) 1.1346(7) 0.075(5) Uani 1 1 d . . .
H25A H 0.141165 -0.214362 1.108033 0.091 Uiso 1 1 calc R U .
N8 N -0.2631(4) -0.6745(7) 0.4994(4) 0.047(2) Uani 1 1 d . . .
C36 C -0.2222(6) -0.6243(9) 0.5393(5) 0.052(3) Uani 1 1 d . . .
H36A H -0.226113 -0.556002 0.543696 0.063 Uiso 1 1 calc R U .
C37 C -0.1745(5) -0.6737(10) 0.5737(5) 0.059(3) Uani 1 1 d . . .
H37A H -0.145805 -0.639727 0.602276 0.070 Uiso 1 1 calc R U .
C38 C -0.1692(6) -0.7747(10) 0.5657(6) 0.058(3) Uani 1 1 d . . .
H38A H -0.136867 -0.809084 0.589077 0.070 Uiso 1 1 calc R U .
C39 C -0.2112(7) -0.8242(10) 0.5239(6) 0.062(4) Uani 1 1 d . . .
H39A H -0.207201 -0.891719 0.517466 0.075 Uiso 1 1 calc R U .
C40 C -0.2610(6) -0.7712(9) 0.4903(6) 0.055(3) Uani 1 1 d . . .
H40A H -0.291349 -0.803660 0.462604 0.066 Uiso 1 1 calc R U .
N4 N -0.0909(7) -0.7096(12) 0.7380(7) 0.060(4) Uani 0.7 1 d . . P
C16 C -0.1212(7) -0.6327(11) 0.7472(7) 0.047(4) Uani 0.7 1 d . . P
H16A H -0.102046 -0.573089 0.761222 0.056 Uiso 0.7 1 calc R U P
C17 C -0.1767(7) -0.6377(13) 0.7373(7) 0.051(4) Uani 0.7 1 d . . P
H17A H -0.195825 -0.587517 0.748024 0.061 Uiso 0.7 1 calc R U P
C18 C -0.2033(7) -0.722(2) 0.7101(9) 0.087(8) Uani 0.7 1 d . . P
H18A H -0.242618 -0.726547 0.700114 0.105 Uiso 0.7 1 calc R U P
C19 C -0.1774(8) -0.7974(15) 0.6970(7) 0.056(5) Uani 0.7 1 d . . P
H19A H -0.198606 -0.851402 0.676714 0.067 Uiso 0.7 1 calc R U P
C20 C -0.1179(9) -0.7960(13) 0.7136(7) 0.056(5) Uani 0.7 1 d . . P
H20A H -0.097919 -0.850765 0.708247 0.067 Uiso 0.7 1 calc R U P
N6 N -0.1565(5) -0.4633(8) 0.9670(4) 0.026(2) Uani 0.7 1 d . . P
C26 C -0.2053(7) -0.5150(9) 0.9342(7) 0.037(3) Uani 0.7 1 d . . P
H26A H -0.230133 -0.537485 0.950298 0.045 Uiso 0.7 1 calc R U P
C27 C -0.2179(6) -0.5338(10) 0.8790(6) 0.038(3) Uani 0.7 1 d . . P
H27A H -0.251802 -0.565924 0.857208 0.045 Uiso 0.7 1 calc R U P
C28 C -0.1787(6) -0.5038(11) 0.8556(5) 0.033(3) Uani 0.7 1 d . . P
H28A H -0.184464 -0.520615 0.818919 0.040 Uiso 0.7 1 calc R U P
C29 C -0.1318(6) -0.4491(13) 0.8884(7) 0.045(4) Uani 0.7 1 d . . P
H29A H -0.106919 -0.424973 0.872603 0.054 Uiso 0.7 1 calc R U P
C30 C -0.1202(6) -0.4284(11) 0.9450(5) 0.035(3) Uani 0.7 1 d . . P
H30A H -0.088143 -0.391397 0.966660 0.042 Uiso 0.7 1 calc R U P
N7 N 0.4000(4) -0.2360(7) 0.9120(4) 0.039(2) Uani 0.9 1 d . . P
C31 C 0.4190(5) -0.3257(10) 0.9007(6) 0.051(3) Uani 0.9 1 d . . P
H31A H 0.412372 -0.384389 0.916594 0.061 Uiso 0.9 1 calc R U P
C32 C 0.4480(6) -0.3283(10) 0.8653(6) 0.055(3) Uani 0.9 1 d . . P
H32A H 0.460901 -0.388782 0.856673 0.066 Uiso 0.9 1 calc R U P
C33 C 0.4577(6) -0.2401(10) 0.8430(5) 0.051(3) Uani 0.9 1 d . . P
H33A H 0.476692 -0.240765 0.818611 0.062 Uiso 0.9 1 calc R U P
C34 C 0.4396(6) -0.1523(10) 0.8564(5) 0.050(3) Uani 0.9 1 d . . P
H34A H 0.448123 -0.092245 0.843155 0.060 Uiso 0.9 1 calc R U P
C35 C 0.4086(5) -0.1526(9) 0.8898(5) 0.040(3) Uani 0.9 1 d . . P
H35A H 0.393552 -0.092945 0.896613 0.048 Uiso 0.9 1 calc R U P
N9 N 0.0127(6) -0.2338(9) 1.0208(6) 0.043(3) Uani 0.7 1 d . . P
C41 C 0.0320(5) -0.3161(8) 1.0549(5) 0.020(2) Uani 0.7 1 d . . P
H41A H 0.058507 -0.358468 1.049389 0.024 Uiso 0.7 1 calc R U P
C42 C 0.0139(6) -0.3363(9) 1.0953(6) 0.032(3) Uani 0.7 1 d . . P
H42A H 0.028878 -0.390180 1.119352 0.039 Uiso 0.7 1 calc R U P
C43 C -0.0281(6) -0.2758(11) 1.1013(6) 0.038(3) Uani 0.7 1 d . . P
H43A H -0.042421 -0.290494 1.128515 0.045 Uiso 0.7 1 calc R U P
C44 C -0.0477(5) -0.1965(8) 1.0679(5) 0.018(2) Uani 0.7 1 d . . P
H44A H -0.075348 -0.156225 1.072731 0.022 Uiso 0.7 1 calc R U P
C45 C -0.0289(5) -0.1732(9) 1.0281(5) 0.027(3) Uani 0.7 1 d . . P
H45A H -0.043168 -0.117530 1.005376 0.032 Uiso 0.7 1 calc R U P

loop_
_atom_site_aniso_label
_atom_site_aniso_U_11
_atom_site_aniso_U_22
_atom_site_aniso_U_33
_atom_site_aniso_U_23
_atom_site_aniso_U_13
_atom_site_aniso_U_12
Zn 0.0181(5) 0.0295(5) 0.0207(4) -0.0005(4) 0.0046(4) 0.0006(4)
Mo1 0.0166(3) 0.0227(4) 0.0178(3) 0.0005(3) 0.0043(3) 0.0012(3)
Mo2 0.0184(3) 0.0235(4) 0.0175(3) -0.0002(3) 0.0053(2) 0.0001(3)
Mo3 0.0172(3) 0.0219(4) 0.0189(3) -0.0012(3) 0.0049(3) -0.0008(3)
Mo4 0.0204(4) 0.0233(4) 0.0220(3) 0.0006(3) 0.0087(3) -0.0009(3)
Mo5 0.0222(4) 0.0214(4) 0.0216(3) 0.0021(3) 0.0059(3) 0.0019(3)
Mo6 0.0210(4) 0.0226(4) 0.0205(3) -0.0004(3) 0.0076(3) 0.0014(3)
Mo7 0.0225(4) 0.0242(4) 0.0200(3) 0.0023(3) 0.0070(3) 0.0003(3)
Mo8 0.0214(4) 0.0246(4) 0.0188(3) -0.0025(3) 0.0069(3) -0.0006(3)
Mo9 0.0219(4) 0.0341(4) 0.0177(3) -0.0006(3) 0.0037(3) 0.0004(3)
Mo10 0.0226(4) 0.0204(4) 0.0219(3) -0.0024(3) 0.0070(3) -0.0015(3)
Mo11 0.0165(3) 0.0344(4) 0.0258(3) -0.0011(3) 0.0063(3) -0.0001(3)
Mo12 0.0189(4) 0.0306(4) 0.0227(4) 0.0008(3) 0.0020(3) 0.0030(3)
Mo13 0.0194(4) 0.0301(4) 0.0228(4) -0.0032(3) 0.0025(3) -0.0036(3)
P1 0.0171(10) 0.0222(11) 0.0168(9) -0.0014(8) 0.0051(7) -0.0003(8)
P2 0.0204(10) 0.0321(12) 0.0156(9) -0.0005(9) 0.0044(8) -0.0005(8)
P3 0.0208(10) 0.0204(11) 0.0217(10) 0.0024(8) 0.0069(8) -0.0004(8)
P4 0.0201(10) 0.0197(11) 0.0215(10) -0.0019(8) 0.0051(8) 0.0004(8)
O1 0.015(3) 0.025(3) 0.019(2) -0.001(2) 0.006(2) 0.001(2)
O2 0.025(3) 0.023(3) 0.020(3) 0.001(2) 0.007(2) -0.003(2)
O3 0.023(3) 0.020(3) 0.025(3) 0.001(2) 0.007(2) 0.003(2)
O4 0.018(3) 0.025(3) 0.025(3) -0.003(2) 0.006(2) -0.011(2)
O5 0.028(3) 0.030(3) 0.017(3) 0.000(2) 0.006(2) -0.003(2)
O6 0.033(3) 0.025(3) 0.027(3) 0.003(3) 0.013(3) 0.001(3)
O7 0.019(3) 0.046(4) 0.019(3) -0.001(3) 0.004(2) 0.000(3)
O8 0.023(3) 0.043(4) 0.017(3) -0.001(3) 0.002(2) 0.002(3)
O9 0.020(3) 0.022(3) 0.029(3) 0.002(2) 0.011(2) 0.000(2)
O10 0.015(3) 0.024(3) 0.030(3) -0.003(2) 0.004(2) -0.002(2)
O11 0.024(3) 0.028(3) 0.021(3) -0.002(2) 0.006(2) -0.005(2)
O12 0.029(4) 0.025(3) 0.046(4) -0.010(3) 0.012(3) 0.000(3)
O13 0.022(3) 0.025(3) 0.022(3) -0.002(2) 0.005(2) 0.000(2)
O14 0.023(3) 0.024(3) 0.027(3) 0.002(2) 0.010(2) 0.002(2)
O15 0.018(3) 0.034(3) 0.017(3) -0.004(2) 0.004(2) 0.001(2)
O16 0.031(3) 0.025(3) 0.045(4) 0.009(3) 0.020(3) -0.002(3)
O17 0.027(3) 0.028(3) 0.023(3) -0.002(2) 0.008(2) -0.003(2)
O18 0.025(3) 0.030(3) 0.016(3) 0.000(2) 0.003(2) -0.002(2)
O19 0.030(3) 0.025(3) 0.019(3) -0.001(2) 0.004(2) 0.001(2)
O20 0.018(3) 0.036(4) 0.028(3) -0.005(3) 0.004(2) 0.003(2)
O21 0.027(3) 0.033(3) 0.013(3) -0.002(2) 0.002(2) -0.003(2)
O22 0.017(3) 0.036(3) 0.024(3) -0.001(3) -0.001(2) -0.003(2)
O23 0.030(3) 0.025(3) 0.030(3) -0.006(3) 0.009(3) -0.002(2)
O24 0.017(3) 0.024(3) 0.021(3) -0.002(2) 0.003(2) 0.001(2)
O25 0.028(3) 0.046(4) 0.024(3) 0.005(3) 0.003(3) 0.009(3)
O26 0.028(3) 0.031(3) 0.022(3) -0.002(3) 0.008(2) 0.004(2)
O27 0.039(4) 0.034(4) 0.034(3) -0.001(3) 0.023(3) 0.000(3)
O28 0.030(3) 0.031(3) 0.030(3) 0.000(3) 0.012(3) -0.005(3)
O29 0.016(3) 0.040(4) 0.024(3) 0.000(3) 0.002(2) -0.001(2)
O30 0.022(3) 0.020(3) 0.023(3) -0.001(2) 0.007(2) -0.004(2)
O31 0.025(3) 0.018(3) 0.018(3) -0.001(2) 0.010(2) 0.002(2)
O32 0.025(3) 0.041(4) 0.043(4) -0.006(3) 0.000(3) -0.005(3)
O33 0.029(3) 0.033(3) 0.021(3) -0.003(3) 0.006(2) -0.001(3)
O34 0.035(4) 0.047(4) 0.026(3) 0.002(3) 0.009(3) -0.002(3)
O35 0.028(3) 0.022(3) 0.029(3) 0.001(2) 0.010(3) 0.004(2)
O36 0.018(3) 0.033(3) 0.025(3) -0.002(3) 0.008(2) 0.000(2)
O37 0.026(3) 0.038(4) 0.020(3) 0.004(3) 0.003(2) 0.006(3)
O38 0.026(3) 0.025(3) 0.028(3) 0.000(3) 0.010(3) -0.002(2)
O39 0.040(4) 0.028(4) 0.040(4) -0.002(3) 0.014(3) -0.001(3)
O40 0.037(4) 0.036(4) 0.026(3) -0.001(3) 0.012(3) 0.010(3)
O41 0.023(3) 0.056(5) 0.037(4) 0.002(3) 0.016(3) 0.004(3)
O42 0.018(3) 0.023(3) 0.018(3) 0.001(2) 0.007(2) 0.001(2)
O43 0.020(3) 0.043(4) 0.024(3) 0.001(3) 0.001(2) 0.001(3)
O44 0.025(3) 0.023(3) 0.027(3) 0.000(2) 0.011(2) -0.003(2)
O45 0.021(3) 0.028(3) 0.023(3) 0.004(2) 0.007(2) 0.003(2)
O46 0.013(3) 0.038(3) 0.018(3) 0.000(2) 0.002(2) 0.000(2)
O47 0.030(3) 0.036(4) 0.027(3) -0.001(3) 0.008(3) -0.004(3)
O48 0.016(3) 0.031(3) 0.026(3) 0.001(3) 0.006(2) 0.004(2)
O49 0.041(4) 0.027(3) 0.038(4) 0.003(3) 0.016(3) -0.001(3)
O50 0.39(4) 0.159(17) 0.102(12) -0.008(12) 0.035(18) 0.118(19)
O51 0.25(3) 0.25(2) 0.118(14) -0.011(15) 0.069(17) -0.04(2)
N1 0.026(4) 0.026(4) 0.029(4) -0.001(3) 0.013(3) 0.000(3)
C1 0.043(6) 0.028(5) 0.030(5) -0.005(4) 0.011(4) 0.000(4)
C2 0.058(7) 0.033(6) 0.039(6) 0.004(4) 0.024(5) 0.013(5)
C3 0.050(7) 0.044(6) 0.034(5) 0.007(5) 0.007(5) 0.032(5)
C4 0.039(6) 0.056(7) 0.048(7) -0.004(6) -0.011(5) 0.021(5)
C5 0.031(5) 0.030(5) 0.027(4) 0.003(4) 0.005(4) 0.000(4)
N2 0.016(3) 0.035(4) 0.024(3) 0.004(3) 0.001(3) 0.002(3)
C6 0.037(6) 0.042(6) 0.035(5) -0.008(4) 0.013(4) 0.004(4)
C7 0.044(7) 0.069(8) 0.049(7) -0.013(6) 0.019(5) 0.014(6)
C8 0.055(8) 0.100(11) 0.038(6) 0.006(7) 0.030(6) -0.005(7)
C9 0.064(8) 0.081(10) 0.045(7) 0.005(6) 0.032(6) -0.024(7)
C10 0.031(5) 0.039(6) 0.039(5) 0.001(4) 0.012(4) -0.008(4)
N3 0.023(4) 0.031(4) 0.019(3) -0.005(3) 0.006(3) -0.008(3)
C11 0.043(6) 0.029(5) 0.023(4) -0.003(4) 0.015(4) -0.007(4)
C12 0.046(6) 0.045(6) 0.052(7) -0.005(5) 0.028(5) -0.017(5)
C13 0.054(8) 0.063(8) 0.073(9) -0.019(7) 0.022(7) -0.031(6)
C14 0.032(6) 0.056(7) 0.048(6) -0.004(5) 0.004(5) -0.014(5)
C15 0.026(5) 0.034(5) 0.030(5) -0.001(4) 0.002(4) -0.003(4)
N5 0.061(7) 0.058(6) 0.043(5) -0.004(5) 0.021(5) 0.013(5)
C21 0.048(8) 0.081(10) 0.056(8) -0.020(7) 0.018(6) -0.012(7)
C22 0.076(10) 0.060(8) 0.046(7) -0.013(6) 0.022(7) 0.008(7)
C23 0.058(8) 0.044(7) 0.055(7) -0.002(6) 0.019(6) 0.022(6)
C24 0.040(8) 0.103(12) 0.106(12) -0.044(10) 0.038(8) -0.018(7)
C25 0.056(9) 0.083(11) 0.093(11) -0.044(9) 0.034(8) -0.010(7)
N8 0.045(6) 0.048(6) 0.041(5) -0.001(4) 0.008(4) -0.006(4)
C36 0.064(8) 0.045(7) 0.045(6) 0.003(5) 0.017(6) 0.012(6)
C37 0.043(7) 0.070(9) 0.042(6) -0.007(6) -0.007(5) 0.003(6)
C38 0.055(8) 0.062(8) 0.055(7) 0.013(6) 0.017(6) 0.010(6)
C39 0.086(11) 0.044(7) 0.072(9) 0.001(7) 0.048(8) 0.002(7)
C40 0.059(8) 0.047(7) 0.057(7) -0.008(6) 0.021(6) -0.009(6)
N4 0.052(9) 0.070(10) 0.071(10) 0.012(9) 0.037(8) 0.006(8)
C16 0.041(9) 0.032(8) 0.066(11) 0.006(7) 0.020(8) -0.009(6)
C17 0.028(8) 0.061(11) 0.060(10) -0.007(9) 0.012(7) 0.024(7)
C18 0.015(8) 0.19(3) 0.065(12) 0.013(16) 0.019(8) -0.005(12)
C19 0.056(11) 0.069(12) 0.034(8) -0.004(8) 0.008(8) -0.023(9)
C20 0.094(15) 0.034(9) 0.049(9) 0.005(8) 0.039(10) 0.003(9)
N6 0.033(6) 0.025(5) 0.026(5) 0.017(4) 0.019(4) 0.012(4)
C26 0.050(9) 0.018(6) 0.061(10) 0.009(6) 0.041(8) 0.000(6)
C27 0.032(7) 0.032(8) 0.045(8) -0.001(6) 0.011(6) -0.009(6)
C28 0.033(7) 0.063(10) 0.008(5) 0.003(5) 0.013(5) 0.004(6)
C29 0.031(8) 0.071(11) 0.043(8) 0.025(8) 0.024(7) 0.007(7)
C30 0.032(7) 0.040(8) 0.026(6) 0.010(6) 0.005(5) -0.005(6)
N7 0.026(5) 0.049(6) 0.041(5) -0.009(4) 0.011(4) 0.000(4)
C31 0.043(7) 0.047(7) 0.068(9) 0.003(7) 0.027(7) -0.017(6)
C32 0.058(9) 0.048(8) 0.066(9) -0.021(7) 0.033(7) -0.007(6)
C33 0.071(9) 0.061(9) 0.035(6) 0.009(6) 0.035(6) 0.019(7)
C34 0.070(9) 0.041(7) 0.048(7) 0.021(6) 0.034(7) 0.004(6)
C35 0.036(6) 0.034(6) 0.046(6) 0.004(5) 0.012(5) 0.009(5)
N9 0.044(8) 0.045(8) 0.046(7) -0.005(6) 0.025(6) 0.009(6)
C41 0.019(6) 0.014(5) 0.021(5) -0.003(4) 0.003(4) 0.009(4)
C42 0.054(9) 0.013(6) 0.036(7) 0.002(5) 0.025(7) -0.002(5)
C43 0.044(8) 0.044(8) 0.046(8) -0.017(7) 0.040(7) -0.020(6)
C44 0.016(5) 0.009(5) 0.030(6) -0.011(4) 0.010(4) 0.001(4)
C45 0.033(7) 0.014(6) 0.032(6) 0.004(5) 0.010(5) 0.014(5)

loop_
_atom_type_symbol
_atom_type_description
_atom_type_scat_dispersion_real
_atom_type_scat_dispersion_imag
_atom_type_scat_source
C C 0.0033 0.0016 'International Tables Vol C Tables 4.2.6.8 and 6.1.1.4'
H H 0.0000 0.0000 'International Tables Vol C Tables 4.2.6.8 and 6.1.1.4'
N N 0.0061 0.0033 'International Tables Vol C Tables 4.2.6.8 and 6.1.1.4'
O O 0.0106 0.0060 'International Tables Vol C Tables 4.2.6.8 and 6.1.1.4'
P P 0.1023 0.0942 'International Tables Vol C Tables 4.2.6.8 and 6.1.1.4'
Mo Mo -1.6832 0.6857 'International Tables Vol C Tables 4.2.6.8 and 6.1.1.4'
Zn Zn 0.2839 1.4301 'International Tables Vol C Tables 4.2.6.8 and 6.1.1.4'

loop_
_geom_angle_atom_site_label_1
_geom_angle_atom_site_label_2
_geom_angle_atom_site_label_3
_geom_angle
O7 Zn O46 116.3(2)
O7 Zn O1 105.6(2)
O46 Zn O1 138.1(2)
O7 Zn O9 102.2(3)
O46 Zn O9 77.2(2)
O1 Zn O9 93.6(2)
O7 Zn O13 104.1(2)
O46 Zn O13 77.8(2)
O1 Zn O13 93.7(2)
O9 Zn O13 149.7(2)
O3 Mo1 O2 89.4(2)
O3 Mo1 O14 97.4(2)
O2 Mo1 O14 165.0(2)
O3 Mo1 O1 100.5(2)
O2 Mo1 O1 102.7(2)
O14 Mo1 O1 89.3(2)
O3 Mo1 O6 169.4(2)
O2 Mo1 O6 86.1(2)
O14 Mo1 O6 84.8(2)
O1 Mo1 O6 89.9(2)
O3 Mo1 N1 81.1(3)
O2 Mo1 N1 84.9(3)
O14 Mo1 N1 83.0(2)
O1 Mo1 N1 172.3(2)
O6 Mo1 N1 89.0(3)
O3 Mo1 Mo3 95.63(17)
O2 Mo1 Mo3 50.16(17)
O14 Mo1 Mo3 141.41(16)
O1 Mo1 Mo3 52.56(15)
O6 Mo1 Mo3 88.87(16)
N1 Mo1 Mo3 135.00(19)
O3 Mo1 Mo2 48.43(17)
O2 Mo1 Mo2 90.91(17)
O14 Mo1 Mo2 103.66(17)
O1 Mo1 Mo2 53.01(15)
O6 Mo1 Mo2 141.10(17)
N1 Mo1 Mo2 129.43(19)
Mo3 Mo1 Mo2 60.71(3)
O4 Mo2 O3 97.9(2)
O4 Mo2 O1 99.1(2)
O3 Mo2 O1 99.3(2)
O4 Mo2 O17 166.1(2)
O3 Mo2 O17 88.7(2)
O1 Mo2 O17 91.9(2)
O4 Mo2 O18 88.7(2)
O3 Mo2 O18 166.2(2)
O1 Mo2 O18 91.5(2)
O17 Mo2 O18 82.4(2)
O4 Mo2 N2 80.8(3)
O3 Mo2 N2 80.7(3)
O1 Mo2 N2 179.9(3)
O17 Mo2 N2 88.3(2)
O18 Mo2 N2 88.5(2)
O4 Mo2 Mo1 95.10(18)
O3 Mo2 Mo1 48.46(17)
O1 Mo2 Mo1 51.80(15)
O17 Mo2 Mo1 98.47(16)
O18 Mo2 Mo1 143.28(16)
N2 Mo2 Mo1 128.15(18)
O4 Mo2 Mo3 48.78(17)
O3 Mo2 Mo3 94.20(17)
O1 Mo2 Mo3 51.53(15)
O17 Mo2 Mo3 143.29(16)
O18 Mo2 Mo3 99.23(16)
N2 Mo2 Mo3 128.34(19)
Mo1 Mo2 Mo3 58.94(4)
O4 Mo3 O2 90.3(2)
O4 Mo3 O10 95.7(2)
O2 Mo3 O10 167.3(2)
O4 Mo3 O1 99.8(2)
O2 Mo3 O1 102.1(2)
O10 Mo3 O1 87.8(2)
O4 Mo3 O5 169.4(2)
O2 Mo3 O5 87.2(2)
O10 Mo3 O5 84.8(2)
O1 Mo3 O5 90.9(2)
O4 Mo3 N3 81.8(2)
O2 Mo3 N3 82.5(3)
O10 Mo3 N3 87.4(3)
O1 Mo3 N3 175.1(2)
O5 Mo3 N3 87.6(2)
O4 Mo3 Mo1 95.76(17)
O2 Mo3 Mo1 49.47(17)
O10 Mo3 Mo1 140.24(16)
O1 Mo3 Mo1 52.71(15)
O5 Mo3 Mo1 90.50(17)
N3 Mo3 Mo1 131.9(2)
O4 Mo3 Mo2 48.11(16)
O2 Mo3 Mo2 90.20(17)
O10 Mo3 Mo2 102.13(16)
O1 Mo3 Mo2 52.89(15)
O5 Mo3 Mo2 142.15(17)
N3 Mo3 Mo2 129.45(18)
Mo1 Mo3 Mo2 60.35(3)
O47 Mo4 O38 102.2(3)
O47 Mo4 O44 101.5(3)
O38 Mo4 O44 94.6(3)
O47 Mo4 O46 102.5(3)
O38 Mo4 O46 91.5(2)
O44 Mo4 O46 153.4(2)
O47 Mo4 O13 96.5(3)
O38 Mo4 O13 160.2(2)
O44 Mo4 O13 87.8(2)
O46 Mo4 O13 78.2(2)
O47 Mo4 O31 171.0(3)
O38 Mo4 O31 85.9(2)
O44 Mo4 O31 73.7(2)
O46 Mo4 O31 81.0(2)
O13 Mo4 O31 75.9(2)
O39 Mo5 O45 102.7(3)
O39 Mo5 O37 101.0(3)
O45 Mo5 O37 92.3(3)
O39 Mo5 O35 99.4(3)
O45 Mo5 O35 155.9(2)
O37 Mo5 O35 92.7(3)
O39 Mo5 O11 98.5(3)
O45 Mo5 O11 82.2(2)
O37 Mo5 O11 160.4(2)
O35 Mo5 O11 85.3(2)
O39 Mo5 O42 172.2(3)
O45 Mo5 O42 83.9(2)
O37 Mo5 O42 82.7(2)
O35 Mo5 O42 73.5(2)
O11 Mo5 O42 78.1(2)
O27 Mo6 O48 103.3(3)
O27 Mo6 O35 100.4(3)
O48 Mo6 O35 97.2(3)
O27 Mo6 O46 101.4(3)
O48 Mo6 O46 92.1(2)
O35 Mo6 O46 153.6(2)
O27 Mo6 O9 95.5(3)
O48 Mo6 O9 159.7(2)
O35 Mo6 O9 87.0(2)
O46 Mo6 O9 76.3(2)
O27 Mo6 O42 169.6(3)
O48 Mo6 O42 86.7(2)
O35 Mo6 O42 75.1(2)
O46 Mo6 O42 80.8(2)
O9 Mo6 O42 75.1(2)
O28 Mo7 O45 102.2(3)
O28 Mo7 O21 101.4(3)
O45 Mo7 O21 93.2(3)
O28 Mo7 O36 102.4(3)
O45 Mo7 O36 154.6(3)
O21 Mo7 O36 88.3(3)
O28 Mo7 O18 102.5(3)
O45 Mo7 O18 87.1(2)
O21 Mo7 O18 155.5(2)
O36 Mo7 O18 81.4(2)
O28 Mo7 O30 174.2(3)
O45 Mo7 O30 81.7(2)
O21 Mo7 O30 74.0(2)
O36 Mo7 O30 74.3(2)
O18 Mo7 O30 81.8(2)
O40 Mo8 O19 101.9(3)
O40 Mo8 O26 101.9(3)
O19 Mo8 O26 93.6(3)
O40 Mo8 O36 102.6(3)
O19 Mo8 O36 154.2(3)
O26 Mo8 O36 89.2(3)
O40 Mo8 O17 102.6(3)
O19 Mo8 O17 85.2(2)
O26 Mo8 O17 155.2(2)
O36 Mo8 O17 81.6(2)
O40 Mo8 O30 174.8(3)
O19 Mo8 O30 82.0(2)
O26 Mo8 O30 74.2(2)
O36 Mo8 O30 74.1(2)
O17 Mo8 O30 81.0(2)
O34 Mo9 O43 103.9(3)
O34 Mo9 O33 103.6(3)
O43 Mo9 O33 88.8(3)
O34 Mo9 O21 100.6(3)
O43 Mo9 O21 87.1(3)
O33 Mo9 O21 155.7(2)
O34 Mo9 O26 100.9(3)
O43 Mo9 O26 155.1(3)
O33 Mo9 O26 85.9(3)
O21 Mo9 O26 87.8(3)
O49 Mo10 O23 101.1(3)
O49 Mo10 O44 100.3(3)
O23 Mo10 O44 92.5(3)
O49 Mo10 O19 101.6(3)
O23 Mo10 O19 92.4(3)
O44 Mo10 O19 156.2(2)
O49 Mo10 O15 97.4(3)
O23 Mo10 O15 161.4(2)
O44 Mo10 O15 85.0(2)
O19 Mo10 O15 83.0(2)
O49 Mo10 O31 173.0(3)
O23 Mo10 O31 82.9(2)
O44 Mo10 O31 73.7(2)
O19 Mo10 O31 83.8(2)
O15 Mo10 O31 78.7(2)
O41 Mo11 O22 102.7(3)
O41 Mo11 O20 102.6(3)
O22 Mo11 O20 93.8(3)
O41 Mo11 O38 101.1(3)
O22 Mo11 O38 88.9(3)
O20 Mo11 O38 154.9(3)
O41 Mo11 O48 100.2(3)
O22 Mo11 O48 156.2(2)
O20 Mo11 O48 87.4(3)
O38 Mo11 O48 80.4(2)
O41 Mo11 O24 172.2(3)
O22 Mo11 O24 72.7(2)
O20 Mo11 O24 71.8(2)
O38 Mo11 O24 85.3(2)
O48 Mo11 O24 85.2(2)
O25 Mo12 O37 101.6(3)
O25 Mo12 O43 102.7(3)
O37 Mo12 O43 92.3(3)
O25 Mo12 O20 101.7(3)
O37 Mo12 O20 96.1(3)
O43 Mo12 O20 151.9(3)
O25 Mo12 O29 99.3(3)
O37 Mo12 O29 158.8(2)
O43 Mo12 O29 80.1(3)
O20 Mo12 O29 82.5(3)
O25 Mo12 O24 170.7(3)
O37 Mo12 O24 86.7(2)
O43 Mo12 O24 80.9(2)
O20 Mo12 O24 72.9(2)
O29 Mo12 O24 72.7(2)
O32 Mo13 O23 102.6(3)
O32 Mo13 O33 103.6(3)
O23 Mo13 O33 92.1(3)
O32 Mo13 O22 99.3(3)
O23 Mo13 O22 95.8(3)
O33 Mo13 O22 153.6(3)
O32 Mo13 O29 99.0(3)
O23 Mo13 O29 158.3(2)
O33 Mo13 O29 80.7(3)
O22 Mo13 O29 82.8(3)
O32 Mo13 O24 169.1(3)
O23 Mo13 O24 86.3(2)
O33 Mo13 O24 82.2(2)
O22 Mo13 O24 73.2(2)
O29 Mo13 O24 72.6(2)
O31 P1 O42 110.0(3)
O31 P1 O30 110.7(3)
O42 P1 O30 111.5(3)
O31 P1 O24 108.1(3)
O42 P1 O24 107.8(3)
O30 P1 O24 108.6(3)
O8 P2 O7 109.1(3)
O8 P2 O5 111.1(4)
O7 P2 O5 109.4(4)
O8 P2 O6 109.3(3)
O7 P2 O6 110.7(4)
O5 P2 O6 107.1(3)
O16 P3 O15 113.6(4)
O16 P3 O14 111.7(3)
O15 P3 O14 104.4(3)
O16 P3 O13 108.9(4)
O15 P3 O13 108.6(3)
O14 P3 O13 109.5(3)
O12 P4 O10 109.3(3)
O12 P4 O11 113.2(4)
O10 P4 O11 106.2(3)
O12 P4 O9 109.5(4)
O10 P4 O9 110.4(3)
O11 P4 O9 108.2(3)
Zn O1 Mo3 121.7(3)
Zn O1 Mo1 121.2(3)
Mo3 O1 Mo1 74.73(18)
Zn O1 Mo2 157.4(3)
Mo3 O1 Mo2 75.59(18)
Mo1 O1 Mo2 75.19(18)
Mo1 O2 Mo3 80.4(2)
Mo2 O3 Mo1 83.1(2)
Mo2 O4 Mo3 83.1(2)
P2 O5 Mo3 121.5(3)
P2 O6 Mo1 122.6(3)
P2 O7 Zn 114.8(3)
P4 O9 Zn 131.5(3)
P4 O9 Mo6 125.5(3)
Zn O9 Mo6 97.5(2)
P4 O10 Mo3 143.7(4)
P4 O11 Mo5 131.3(4)
P3 O13 Mo4 125.2(3)
P3 O13 Zn 132.3(3)
Mo4 O13 Zn 97.1(2)
P3 O14 Mo1 144.6(4)
P3 O15 Mo10 131.4(3)
Mo8 O17 Mo2 136.3(3)
Mo7 O18 Mo2 136.8(3)
Mo8 O19 Mo10 155.0(3)
Mo11 O20 Mo12 125.7(3)
Mo7 O21 Mo9 127.1(3)
Mo11 O22 Mo13 125.1(3)
Mo13 O23 Mo10 157.9(4)
P1 O24 Mo12 124.0(3)
P1 O24 Mo13 124.0(3)
Mo12 O24 Mo13 95.94(19)
P1 O24 Mo11 124.6(3)
Mo12 O24 Mo11 89.41(18)
Mo13 O24 Mo11 88.89(19)
Mo8 O26 Mo9 126.6(3)
Mo12 O29 Mo13 118.6(3)
P1 O30 Mo7 129.7(3)
P1 O30 Mo8 130.3(3)
Mo7 O30 Mo8 85.69(18)
P1 O31 Mo10 128.3(3)
P1 O31 Mo4 128.0(3)
Mo10 O31 Mo4 89.96(19)
Mo9 O33 Mo13 146.6(3)
Mo6 O35 Mo5 121.1(3)
Mo8 O36 Mo7 125.7(3)
Mo12 O37 Mo5 157.0(4)
Mo4 O38 Mo11 153.2(3)
P1 O42 Mo5 128.1(3)
P1 O42 Mo6 128.4(3)
Mo5 O42 Mo6 90.25(19)
Mo9 O43 Mo12 148.7(4)
Mo4 O44 Mo10 122.4(3)
Mo7 O45 Mo5 154.6(3)
Mo6 O46 Mo4 138.1(3)
Mo6 O46 Zn 108.8(3)
Mo4 O46 Zn 106.8(3)
Mo6 O48 Mo11 151.9(3)
C1 N1 C5 118.0(8)
C1 N1 Mo1 119.7(6)
C5 N1 Mo1 121.7(6)
C2 C1 N1 123.2(10)
C2 C1 H1A 118.4
N1 C1 H1A 118.4
C1 C2 C3 120.6(10)
C1 C2 H2A 119.7
C3 C2 H2A 119.7
C2 C3 C4 118.2(9)
C2 C3 H3A 120.9
C4 C3 H3A 120.9
C3 C4 C5 118.7(10)
C3 C4 H4A 120.7
C5 C4 H4A 120.7
N1 C5 C4 121.4(9)
N1 C5 H5A 119.3
C4 C5 H5A 119.3
C6 N2 C10 119.1(9)
C6 N2 Mo2 121.8(7)
C10 N2 Mo2 119.1(6)
N2 C6 C7 122.4(11)
N2 C6 H6A 118.8
C7 C6 H6A 118.8
C6 C7 C8 122.0(12)
C6 C7 H7A 119.0
C8 C7 H7A 119.0
C7 C8 C9 116.3(11)
C7 C8 H8A 121.8
C9 C8 H8A 121.8
C10 C9 C8 120.1(11)
C10 C9 H9A 120.0
C8 C9 H9A 120.0
N2 C10 C9 120.1(11)
N2 C10 H10A 119.9
C9 C10 H10A 119.9
C11 N3 C15 117.2(8)
C11 N3 Mo3 120.7(6)
C15 N3 Mo3 121.8(6)
N3 C11 C12 123.5(10)
N3 C11 H11A 118.2
C12 C11 H11A 118.2
C13 C12 C11 117.7(11)
C13 C12 H12A 121.2
C11 C12 H12A 121.2
C14 C13 C12 119.3(11)
C14 C13 H13A 120.3
C12 C13 H13A 120.3
C15 C14 C13 119.1(11)
C15 C14 H14A 120.5
C13 C14 H14A 120.5
N3 C15 C14 123.0(10)
N3 C15 H15A 118.5
C14 C15 H15A 118.5
C25 N5 C21 122.2(11)
N5 C21 C22 118.4(12)
N5 C21 H21A 120.8
C22 C21 H21A 120.8
C23 C22 C21 120.4(12)
C23 C22 H22A 119.8
C21 C22 H22A 119.8
C24 C23 C22 116.8(11)
C24 C23 H23A 121.6
C22 C23 H23A 121.6
C25 C24 C23 121.4(13)
C25 C24 H24A 119.3
C23 C24 H24A 119.3
N5 C25 C24 120.4(13)
N5 C25 H25A 119.8
C24 C25 H25A 119.8
C40 N8 C36 124.1(11)
N8 C36 C37 119.5(11)
N8 C36 H36A 120.3
C37 C36 H36A 120.3
C36 C37 C38 119.2(12)
C36 C37 H37A 120.4
C38 C37 H37A 120.4
C39 C38 C37 120.2(12)
C39 C38 H38A 119.9
C37 C38 H38A 119.9
C38 C39 C40 118.9(12)
C38 C39 H39A 120.5
C40 C39 H39A 120.5
N8 C40 C39 117.9(12)
N8 C40 H40A 121.0
C39 C40 H40A 121.0
C16 N4 C20 120.3(16)
C17 C16 N4 123.8(15)
C17 C16 H16A 118.1
N4 C16 H16A 118.1
C16 C17 C18 114.6(15)
C16 C17 H17A 122.7
C18 C17 H17A 122.7
C19 C18 C17 124.8(16)
C19 C18 H18A 117.6
C17 C18 H18A 117.6
C18 C19 C20 119.7(17)
C18 C19 H19A 120.2
C20 C19 H19A 120.2
N4 C20 C19 116.2(16)
N4 C20 H20A 121.9
C19 C20 H20A 121.9
C30 N6 C26 120.7(11)
C27 C26 N6 122.0(12)
C27 C26 H26A 119.0
N6 C26 H26A 119.0
C26 C27 C28 118.7(13)
C26 C27 H27A 120.7
C28 C27 H27A 120.7
C29 C28 C27 118.2(12)
C29 C28 H28A 120.9
C27 C28 H28A 120.9
C28 C29 C30 121.9(12)
C28 C29 H29A 119.0
C30 C29 H29A 119.0
N6 C30 C29 118.3(13)
N6 C30 H30A 120.9
C29 C30 H30A 120.9
C35 N7 C31 121.3(10)
N7 C31 C32 119.2(12)
N7 C31 H31A 120.4
C32 C31 H31A 120.4
C33 C32 C31 119.0(12)
C33 C32 H32A 120.5
C31 C32 H32A 120.5
C34 C33 C32 120.2(12)
C34 C33 H33A 119.9
C32 C33 H33A 119.9
C33 C34 C35 119.5(11)
C33 C34 H34A 120.3
C35 C34 H34A 120.3
N7 C35 C34 120.8(11)
N7 C35 H35A 119.6
C34 C35 H35A 119.6
C41 N9 C45 118.6(11)
C42 C41 N9 121.5(11)
C42 C41 H41A 119.2
N9 C41 H41A 119.2
C41 C42 C43 118.9(12)
C41 C42 H42A 120.6
C43 C42 H42A 120.6
C44 C43 C42 119.9(11)
C44 C43 H43A 120.0
C42 C43 H43A 120.0
C45 C44 C43 122.1(10)
C45 C44 H44A 118.9
C43 C44 H44A 118.9
C44 C45 N9 118.9(11)
C44 C45 H45A 120.5
N9 C45 H45A 120.5

loop_
_geom_bond_atom_site_label_1
_geom_bond_atom_site_label_2
_geom_bond_distance
Zn O7 1.937(6)
Zn O46 2.002(6)
Zn O1 2.012(5)
Zn O9 2.132(6)
Zn O13 2.151(6)
Mo1 O3 1.926(6)
Mo1 O2 1.940(6)
Mo1 O14 2.022(6)
Mo1 O1 2.076(5)
Mo1 O6 2.091(6)
Mo1 N1 2.225(7)
Mo1 Mo3 2.5172(15)
Mo1 Mo2 2.5539(14)
Mo2 O4 1.922(5)
Mo2 O3 1.925(6)
Mo2 O1 2.110(5)
Mo2 O17 2.136(6)
Mo2 O18 2.136(6)
Mo2 N2 2.219(8)
Mo2 Mo3 2.5629(14)
Mo3 O4 1.942(6)
Mo3 O2 1.960(6)
Mo3 O10 2.058(6)
Mo3 O1 2.072(5)
Mo3 O5 2.084(6)
Mo3 N3 2.220(7)
Mo4 O47 1.690(6)
Mo4 O38 1.852(6)
Mo4 O44 1.884(6)
Mo4 O46 2.000(6)
Mo4 O13 2.135(6)
Mo4 O31 2.383(5)
Mo5 O39 1.674(7)
Mo5 O45 1.918(6)
Mo5 O37 1.934(6)
Mo5 O35 1.983(6)
Mo5 O11 2.077(6)
Mo5 O42 2.341(6)
Mo6 O27 1.686(6)
Mo6 O48 1.833(6)
Mo6 O35 1.849(6)
Mo6 O46 1.987(6)
Mo6 O9 2.182(6)
Mo6 O42 2.369(5)
Mo7 O28 1.690(6)
Mo7 O45 1.874(6)
Mo7 O21 1.895(6)
Mo7 O36 1.915(6)
Mo7 O18 2.085(6)
Mo7 O30 2.496(6)
Mo8 O40 1.694(6)
Mo8 O19 1.863(6)
Mo8 O26 1.899(6)
Mo8 O36 1.910(6)
Mo8 O17 2.086(6)
Mo8 O30 2.508(6)
Mo9 O34 1.693(6)
Mo9 O43 1.900(7)
Mo9 O33 1.906(6)
Mo9 O21 1.941(6)
Mo9 O26 1.946(6)
Mo10 O49 1.671(6)
Mo10 O23 1.923(6)
Mo10 O44 1.932(6)
Mo10 O19 1.938(6)
Mo10 O15 2.073(5)
Mo10 O31 2.347(5)
Mo11 O41 1.684(6)
Mo11 O22 1.896(6)
Mo11 O20 1.913(6)
Mo11 O38 1.956(6)
Mo11 O48 1.993(6)
Mo11 O24 2.459(6)
Mo12 O25 1.683(6)
Mo12 O37 1.864(6)
Mo12 O43 1.918(6)
Mo12 O20 1.930(6)
Mo12 O29 2.077(6)
Mo12 O24 2.403(5)
Mo13 O32 1.678(6)
Mo13 O23 1.866(6)
Mo13 O33 1.923(6)
Mo13 O22 1.945(6)
Mo13 O29 2.078(6)
Mo13 O24 2.407(6)
P1 O31 1.534(6)
P1 O42 1.541(6)
P1 O30 1.547(6)
P1 O24 1.574(6)
P2 O8 1.525(6)
P2 O7 1.533(6)
P2 O5 1.547(6)
P2 O6 1.553(6)
P3 O16 1.509(6)
P3 O15 1.541(6)
P3 O14 1.548(6)
P3 O13 1.572(6)
P4 O12 1.521(7)
P4 O10 1.547(6)
P4 O11 1.556(6)
P4 O9 1.578(6)
N1 C1 1.349(12)
N1 C5 1.350(11)
C1 C2 1.335(14)
C1 H1A 0.9300
C2 C3 1.381(15)
C2 H2A 0.9300
C3 C4 1.388(16)
C3 H3A 0.9300
C4 C5 1.407(13)
C4 H4A 0.9300
C5 H5A 0.9300
N2 C6 1.338(12)
N2 C10 1.368(12)
C6 C7 1.356(15)
C6 H6A 0.9300
C7 C8 1.372(18)
C7 H7A 0.9300
C8 C9 1.420(19)
C8 H8A 0.9300
C9 C10 1.401(15)
C9 H9A 0.9300
C10 H10A 0.9300
N3 C11 1.342(12)
N3 C15 1.356(11)
C11 C12 1.397(13)
C11 H11A 0.9300
C12 C13 1.395(18)
C12 H12A 0.9300
C13 C14 1.383(18)
C13 H13A 0.9300
C14 C15 1.380(13)
C14 H14A 0.9300
C15 H15A 0.9300
N5 C25 1.322(17)
N5 C21 1.347(16)
C21 C22 1.408(18)
C21 H21A 0.9300
C22 C23 1.397(18)
C22 H22A 0.9300
C23 C24 1.381(18)
C23 H23A 0.9300
C24 C25 1.368(18)
C24 H24A 0.9300
C25 H25A 0.9300
N8 C40 1.318(15)
N8 C36 1.326(15)
C36 C37 1.363(16)
C36 H36A 0.9300
C37 C38 1.378(18)
C37 H37A 0.9300
C38 C39 1.359(19)
C38 H38A 0.9300
C39 C40 1.414(19)
C39 H39A 0.9300
C40 H40A 0.9300
N4 C16 1.36(2)
N4 C20 1.37(2)
C16 C17 1.33(2)
C16 H16A 0.9300
C17 C18 1.36(3)
C17 H17A 0.9300
C18 C19 1.32(3)
C18 H18A 0.9300
C19 C20 1.40(3)
C19 H19A 0.9300
C20 H20A 0.9300
N6 C30 1.340(16)
N6 C26 1.382(19)
C26 C27 1.36(2)
C26 H26A 0.9300
C27 C28 1.407(18)
C27 H27A 0.9300
C28 C29 1.37(2)
C28 H28A 0.9300
C29 C30 1.41(2)
C29 H29A 0.9300
C30 H30A 0.9300
N7 C35 1.310(15)
N7 C31 1.365(16)
C31 C32 1.379(18)
C31 H31A 0.9300
C32 C33 1.375(19)
C32 H32A 0.9300
C33 C34 1.351(17)
C33 H33A 0.9300
C34 C35 1.374(17)
C34 H34A 0.9300
C35 H35A 0.9300
N9 C41 1.374(17)
N9 C45 1.397(16)
C41 C42 1.324(17)
C41 H41A 0.9300
C42 C43 1.391(19)
C42 H42A 0.9300
C43 C44 1.335(19)
C43 H43A 0.9300
C44 C45 1.328(17)
C44 H44A 0.9300
C45 H45A 0.9300
